data_2004803
loop_
_publ_author_name
'Morgant, G.'
'Labouze, X.'
'Viossat, B.'
'Lancelot, J.-C.'
'Nguyen Huy Dung'

_publ_section_title
;
 2-(2-Aminoph\'enylthio)-2-(2-thi\'enyl)\'ethyl 2-Thi\'enyl C\'etone
;
_journal_issue 4
_journal_name_full 'Acta Crystallographica Section C'
_journal_page_first 923
_journal_page_last 925
_journal_paper_doi 10.1107/S0108270195011553
_journal_volume 52
_journal_year 1996
_chemical_formula_sum 'C17 H15 N O S3'
_chemical_formula_weight 345.51
_space_group_IT_number 14
_symmetry_cell_setting monoclinic
_symmetry_space_group_name_Hall '-P 2yn'
_symmetry_space_group_name_H-M 'P 1 21/n 1'
_atom_type_scat_source IntTabIV
_cell_angle_alpha 90
_cell_angle_beta 91.90(2)
_cell_angle_gamma 90
_cell_formula_units_Z 4
_cell_length_a 11.513(2)
_cell_length_b 9.806(3)
_cell_length_c 14.780(4)
_cell_measurement_reflns_used 25
_cell_measurement_temperature 294
_cell_measurement_theta_max 16.41
_cell_measurement_theta_min 5.64
_cell_volume 1667.7(7)
_diffrn_measurement_device 'Enraf-Nonius CAD-4'
_diffrn_measurement_method '\w/2\q scans'
_diffrn_radiation_type MoK\a
_diffrn_radiation_wavelength 0.71073
_diffrn_reflns_limit_h_max 13
_diffrn_reflns_limit_h_min -13
_diffrn_reflns_limit_k_max 11
_diffrn_reflns_limit_k_min 0
_diffrn_reflns_limit_l_max 17
_diffrn_reflns_limit_l_min 0
_diffrn_reflns_number 3045
_diffrn_reflns_theta_max 24.80
_diffrn_standards_decay_% -0.06
_diffrn_standards_interval_time 120
_diffrn_standards_number 3
_exptl_absorpt_coefficient_mu 0.426
_exptl_absorpt_correction_T_max 1.00
_exptl_absorpt_correction_T_min 0.88
_exptl_absorpt_correction_type 'affinement (bas\'e sur le \DF)'
_exptl_crystal_colour blanc
_exptl_crystal_density_diffrn 1.376
_exptl_crystal_density_meas 1.39
_exptl_crystal_density_method 'flottement dans CH~2~Cl~2~/CHCl~3~'
_exptl_crystal_description parall\'el\'epip\`ede
_exptl_crystal_size_max 0.200
_exptl_crystal_size_mid 0.150
_exptl_crystal_size_min 0.100
_refine_diff_density_max 0.219
_refine_diff_density_min -0.259
_refine_ls_extinction_method none
_refine_ls_goodness_of_fit_obs 0.99
_refine_ls_hydrogen_treatment refxyz
_refine_ls_number_parameters 235
_refine_ls_number_reflns 1952
_refine_ls_R_factor_obs 0.047
_refine_ls_shift/esd_max 0.44
_refine_ls_structure_factor_coef F
_refine_ls_weighting_scheme unit
_refine_ls_wR_factor_obs 0.044
_reflns_number_observed 1952
_reflns_number_total 3045
_reflns_observed_criterion I>3\s(I)
_cod_data_source_file pa1196.cif
_cod_data_source_block pa1196a
_cod_original_cell_volume 1667.6(8)
_cod_original_sg_symbol_H-M 'P 21/n'
_cod_database_code 2004803

loop_
_symmetry_equiv_pos_as_xyz
x,y,z
1/2+x,1/2-y,1/2+z
-x,-y,-z
1/2-x,1/2+y,1/2-z

loop_
_atom_site_label
_atom_site_fract_x
_atom_site_fract_y
_atom_site_fract_z
_atom_site_B_iso_or_equiv
S 0.3868(1) 0.1679(1) 0.40615(8) 5.36
S1 0.8542(1) 0.3721(2) 0.4710(1) 8.34(4)
S2 0.2887(1) 0.0550(2) 0.6045(1) 8.53(4)
N 0.3638(3) 0.4536(4) 0.3292(3) 7.2(1)
O 0.5987(2) 0.3909(3) 0.4328(2) 6.04(7)
C1 0.5347(3) 0.2342(4) 0.5455(3) 5.13(9)
C2 0.4094(3) 0.2578(4) 0.5127(3) 4.60(9)
C10 0.7455(3) 0.2930(4) 0.5251(3) 4.89(9)
C11 0.7885(4) 0.2159(5) 0.5945(3) 6.4(1)
C12 0.9109(4) 0.2204(6) 0.6033(4) 7.7(1)
C13 0.9560(4) 0.3002(6) 0.5391(4) 7.6(1)
C14 0.6257(3) 0.3141(4) 0.4954(3) 4.88(9)
C20 0.3251(3) 0.2188(4) 0.5833(3) 4.86(9)
C21 0.2746(3) 0.3047(4) 0.6471(3) 4.94(9)
C22 0.2082(4) 0.2344(6) 0.7059(4) 7.9(1)
C23 0.2071(4) 0.1013(6) 0.6935(4) 8.3(1)
C201 0.2597(4) 0.2471(4) 0.3631(3) 5.15(9)
C202 0.2634(4) 0.3801(5) 0.3289(3) 5.5(1)
C203 0.1600(4) 0.4388(6) 0.2946(3) 7.0(1)
C204 0.0585(4) 0.3657(6) 0.2901(3) 7.9(1)
C205 0.0543(4) 0.2342(6) 0.3221(3) 7.7(1)
C206 0.1551(4) 0.1755(5) 0.3590(3) 6.5(1)
H1' 0.358(3) 0.540(4) 0.300(2) 6
H1" 0.428(3) .417(4) 0.342(2) 6
H2 0.400(3) 0.347(4) 0.499(2) 5
H11 0.544(3) 0.263(4) 0.605(2) 6
H12 0.552(3) 0.140(4) 0.558(2) 6
H111 0.745(3) 0.169(4) 0.632(3) 8
H121 0.950(3) 0.166(5) 0.651(3) 9
H131 1.0352 0.3138 0.5010 9
H203 0.162(3) 0.534(4) 0.276(3) 8
H204 -.010(3) 0.435(4) 0.260(3) 9
H205 -.0225 0.1761 0.3156 8
H206 0.152(3) 0.087(4) 0.385(3) 8
H211 0.2889 0.3908 0.6443 6
H221 0.1662 0.2784 0.7518 10
H231 0.175(3) 0.036(5) 0.740(3) 9

loop_
_geom_angle_atom_site_label_1
_geom_angle_atom_site_label_2
_geom_angle_atom_site_label_3
_geom_angle
_geom_angle_publ_flag
C2 S C201 101.1(2) yes
C10 S1 C13 92.1(2) yes
C20 S2 C23 92.1(2) yes
C2 C1 C14 115.3(3) yes
S C2 C1 107.9(3) yes
S C2 C20 113.7(3) yes
C1 C2 C20 111.6(3) yes
S1 C10 C11 110.9(3) yes
S1 C10 C14 120.2(3) yes
C11 C10 C14 129.0(4) yes
C10 C11 C12 112.9(4) yes
C11 C12 C13 111.2(5) yes
S1 C13 C12 112.9(4) yes
O C14 C1 121.5(3) yes
O C14 C10 122.1(4) yes
C1 C14 C10 116.4(3) yes
S2 C20 C2 122.8(3) yes
S2 C20 C21 109.6(3) yes
C2 C20 C21 127.3(4) yes
C20 C21 C22 112.2(4) yes
C21 C22 C23 114.5(5) yes
S2 C23 C22 111.6(4) yes
S C201 C202 120.5(3) yes
S C201 C206 120.1(3) yes
C202 C201 C206 119.3(4) yes
N C202 C201 121.8(4) yes
N C202 C203 119.6(4) yes
C201 C202 C203 118.6(4) yes
C202 C203 C204 121.0(5) yes
C203 C204 C205 120.9(5) yes
C204 C205 C206 118.9(4) yes
C201 C206 C205 121.2(5) yes

loop_
_geom_bond_atom_site_label_1
_geom_bond_atom_site_label_2
_geom_bond_distance
_geom_bond_publ_flag
S C2 1.817(4) yes
S C201 1.757(4) yes
S1 C10 1.695(4) yes
S1 C13 1.675(5) yes
S2 C20 1.692(4) yes
S2 C23 1.703(5) yes
N C202 1.362(6) yes
O C14 1.226(5) yes
C1 C2 1.524(5) yes
C1 C14 1.521(6) yes
C2 C20 1.498(6) yes
C10 C11 1.355(6) yes
C10 C14 1.448(5) yes
C11 C12 1.412(6) yes
C12 C13 1.347(8) yes
C20 C21 1.404(6) yes
C21 C22 1.364(7) yes
C22 C23 1.318(8) yes
C201 C202 1.400(6) yes
C201 C206 1.394(6) yes
C202 C203 1.402(6) yes
C203 C204 1.370(7) yes
C204 C205 1.375(8) yes
C205 C206 1.390(7) yes
N H1' 0.95(4) no
N H1" 0.83(3) no
C1 H11 0.92(4) no
C1 H12 0.96(4) no
C2 H2 0.91(3) no
C11 H111 0.89(4) no
C12 H121 0.98(4) no
C13 H131 1.10 no
C21 H211 0.86 no
C22 H221 0.95 no
C23 H231 1.02(4) no
C203 H203 0.97(4) no
C204 H204 1.12(4) no
C205 H205 1.05 no
C206 H206 0.95(4) no

loop_
_geom_torsion_atom_site_label_1
_geom_torsion_atom_site_label_2
_geom_torsion_atom_site_label_3
_geom_torsion_atom_site_label_4
_geom_torsion
_geom_torsion_publ_flag
S1 C10 C14 O -1.9(6) yes
S1 C10 C14 C1 177.5(3) yes
C10 C14 C1 C2 -179.8(4) yes
C2 C1 C14 O -0.5(6) yes
C14 C1 C2 S 75.0(4) yes
C14 C1 C2 C20 -159.4(3) yes
C1 C2 C20 S2 -77.8(4) yes
C1 C2 C20 C21 94.9(5) yes
C1 C2 S C201 -162.6(3) yes
